data_4103947
loop_
_publ_author_name
'William J. Evans'
'Thomas J. Mueller'
'Joseph W. Ziller'

_publ_section_title
;
 Reactivity of (C5Me5)3LaLx Complexes: Synthesis of a
 Tris(pentamethylcyclopentadienyl) Complex with Two Additional Ligands,
 (C5Me5)3La(NCCMe3)2
;
_journal_name_full 'Journal of the American Chemical Society'
_journal_page_first 2678
_journal_page_last 2686
_journal_paper_doi 10.1021/ja808763y
_journal_volume 131
_journal_year 2009
_chemical_formula_sum 'C46 H69 La N2'
_chemical_formula_weight 788.94
_chemical_name_systematic
; 
 ? 
;
_space_group_IT_number 14
_symmetry_cell_setting monoclinic
_symmetry_space_group_name_Hall '-P 2ybc'
_symmetry_space_group_name_H-M 'P 1 21/c 1'
_atom_sites_solution_hydrogens geom
_atom_sites_solution_primary direct
_atom_sites_solution_secondary difmap
_audit_creation_method SHELXTL
_cell_angle_alpha 90.00
_cell_angle_beta 101.8600(10)
_cell_angle_gamma 90.00
_cell_formula_units_Z 4
_cell_length_a 19.1633(6)
_cell_length_b 17.5365(5)
_cell_length_c 12.9886(4)
_cell_measurement_reflns_used 9924
_cell_measurement_temperature 103(2)
_cell_measurement_theta_max 33.54
_cell_measurement_theta_min 2.41
_cell_volume 4271.7(2)
_computing_cell_refinement 'Bruker SMART APEX2/SAINT'
_computing_data_collection 'Bruker SMART APEX2'
_computing_data_reduction 'Bruker SAINT'
_computing_molecular_graphics 'Bruker SHELXTL'
_computing_publication_material 'Bruker SHELXTL'
_computing_structure_refinement 'SHELXL-97 (Sheldrick, 1997)'
_computing_structure_solution 'SHELXS-97 (Sheldrick, 1990)'
_diffrn_ambient_temperature 103(2)
_diffrn_measured_fraction_theta_full 0.998
_diffrn_measured_fraction_theta_max 0.998
_diffrn_measurement_device_type 'Bruker SMART APEX II CCD'
_diffrn_measurement_method 'phi and omega'
_diffrn_radiation_monochromator graphite
_diffrn_radiation_source 'fine-focus sealed tube'
_diffrn_radiation_type MoK\a
_diffrn_radiation_wavelength 0.71073
_diffrn_reflns_av_R_equivalents 0.0227
_diffrn_reflns_av_sigmaI/netI 0.0160
_diffrn_reflns_limit_h_max 27
_diffrn_reflns_limit_h_min -27
_diffrn_reflns_limit_k_max 25
_diffrn_reflns_limit_k_min -25
_diffrn_reflns_limit_l_max 18
_diffrn_reflns_limit_l_min -18
_diffrn_reflns_number 67787
_diffrn_reflns_theta_full 30.51
_diffrn_reflns_theta_max 30.51
_diffrn_reflns_theta_min 1.98
_diffrn_standards_decay_% '< 1.0'
_exptl_absorpt_coefficient_mu 1.031
_exptl_absorpt_correction_T_max 0.8049
_exptl_absorpt_correction_T_min 0.7207
_exptl_absorpt_correction_type multi-scan
_exptl_absorpt_process_details 'Bruker SADABS'
_exptl_crystal_colour colorless
_exptl_crystal_density_diffrn 1.227
_exptl_crystal_density_meas 0
_exptl_crystal_density_method 'not measured'
_exptl_crystal_description cube
_exptl_crystal_F_000 1664
_exptl_crystal_size_max 0.34
_exptl_crystal_size_mid 0.24
_exptl_crystal_size_min 0.22
_refine_diff_density_max 0.757
_refine_diff_density_min -0.354
_refine_diff_density_rms 0.061
_refine_ls_extinction_method none
_refine_ls_goodness_of_fit_ref 1.072
_refine_ls_hydrogen_treatment constr
_refine_ls_matrix_type full
_refine_ls_number_parameters 463
_refine_ls_number_reflns 13025
_refine_ls_number_restraints 0
_refine_ls_restrained_S_all 1.072
_refine_ls_R_factor_all 0.0257
_refine_ls_R_factor_gt 0.0200
_refine_ls_shift/su_max 0.002
_refine_ls_shift/su_mean 0.000
_refine_ls_structure_factor_coef Fsqd
_refine_ls_weighting_details 'calc w=1/[\s^2^(Fo^2^)+(0.0209P)^2^+2.7279P] where P=(Fo^2^+2Fc^2^)/3'
_refine_ls_weighting_scheme calc
_refine_ls_wR_factor_gt 0.0484
_refine_ls_wR_factor_ref 0.0527
_reflns_number_gt 11592
_reflns_number_total 13025
_reflns_threshold_expression >2sigma(I)
_cod_data_source_file ja808763y_si_001_3.cif
_cod_data_source_block tjm8
_cod_database_code 4103947

loop_
_symmetry_equiv_pos_as_xyz
'x, y, z'
'-x, y+1/2, -z+1/2'
'-x, -y, -z'
'x, -y-1/2, z-1/2'

loop_
_atom_site_label
_atom_site_type_symbol
_atom_site_fract_x
_atom_site_fract_y
_atom_site_fract_z
_atom_site_U_iso_or_equiv
_atom_site_adp_type
_atom_site_occupancy
_atom_site_symmetry_multiplicity
_atom_site_calc_flag
_atom_site_refinement_flags
La1 La 0.224703(3) 0.006904(4) 0.335968(5) 0.01105(2) Uani 1 1 d .
N1 N 0.31913(6) 0.12169(6) 0.36358(9) 0.0190(2) Uani 1 1 d .
N2 N 0.13069(6) -0.10630(6) 0.31275(9) 0.0172(2) Uani 1 1 d .
C1 C 0.33993(8) -0.01641(9) 0.21463(12) 0.0245(3) Uani 1 1 d .
C2 C 0.27604(8) -0.00313(8) 0.14082(12) 0.0229(3) Uani 1 1 d .
C3 C 0.23170(7) -0.06770(8) 0.14050(10) 0.0197(2) Uani 1 1 d .
C4 C 0.26946(8) -0.12134(7) 0.21299(11) 0.0199(2) Uani 1 1 d .
C5 C 0.33670(8) -0.08972(9) 0.25701(11) 0.0234(3) Uani 1 1 d .
C6 C 0.40632(10) 0.03158(13) 0.22455(18) 0.0470(5) Uani 1 1 d .
H6A H 0.4308 0.0339 0.2985 0.071 Uiso 1 1 calc R
H6B H 0.3932 0.0832 0.1988 0.071 Uiso 1 1 calc R
H6C H 0.4380 0.0088 0.1827 0.071 Uiso 1 1 calc R
C7 C 0.26671(12) 0.05867(10) 0.05811(15) 0.0419(4) Uani 1 1 d .
H7A H 0.2675 0.1087 0.0920 0.063 Uiso 1 1 calc R
H7B H 0.2210 0.0517 0.0089 0.063 Uiso 1 1 calc R
H7C H 0.3056 0.0557 0.0197 0.063 Uiso 1 1 calc R
C8 C 0.16363(9) -0.08639(11) 0.06379(13) 0.0347(4) Uani 1 1 d .
H8A H 0.1228 -0.0744 0.0956 0.052 Uiso 1 1 calc R
H8B H 0.1630 -0.1408 0.0462 0.052 Uiso 1 1 calc R
H8C H 0.1608 -0.0561 -0.0004 0.052 Uiso 1 1 calc R
C9 C 0.24916(10) -0.20322(9) 0.22470(15) 0.0341(4) Uani 1 1 d .
H9A H 0.2917 -0.2355 0.2318 0.051 Uiso 1 1 calc R
H9B H 0.2140 -0.2189 0.1624 0.051 Uiso 1 1 calc R
H9C H 0.2286 -0.2087 0.2875 0.051 Uiso 1 1 calc R
C10 C 0.40237(10) -0.13225(13) 0.31142(14) 0.0435(5) Uani 1 1 d .
H10A H 0.4376 -0.1325 0.2664 0.065 Uiso 1 1 calc R
H10B H 0.3895 -0.1849 0.3250 0.065 Uiso 1 1 calc R
H10C H 0.4227 -0.1071 0.3782 0.065 Uiso 1 1 calc R
C11 C 0.14205(7) 0.14214(7) 0.34583(10) 0.0152(2) Uani 1 1 d .
C12 C 0.15807(7) 0.15266(7) 0.24457(10) 0.0160(2) Uani 1 1 d .
C13 C 0.11521(7) 0.10130(7) 0.17411(10) 0.0184(2) Uani 1 1 d .
C14 C 0.07471(7) 0.05756(7) 0.23197(11) 0.0183(2) Uani 1 1 d .
C15 C 0.09029(6) 0.08297(7) 0.33787(10) 0.0162(2) Uani 1 1 d .
C16 C 0.16678(8) 0.19431(8) 0.43799(11) 0.0216(3) Uani 1 1 d .
H16A H 0.2187 0.1910 0.4603 0.032 Uiso 1 1 calc R
H16B H 0.1445 0.1791 0.4963 0.032 Uiso 1 1 calc R
H16C H 0.1532 0.2469 0.4175 0.032 Uiso 1 1 calc R
C17 C 0.20107(7) 0.21735(8) 0.21332(11) 0.0216(3) Uani 1 1 d .
H17A H 0.2458 0.1975 0.1987 0.032 Uiso 1 1 calc R
H17B H 0.2116 0.2545 0.2708 0.032 Uiso 1 1 calc R
H17C H 0.1738 0.2422 0.1501 0.032 Uiso 1 1 calc R
C18 C 0.09833(9) 0.10712(10) 0.05603(11) 0.0309(3) Uani 1 1 d .
H18A H 0.0990 0.0561 0.0255 0.046 Uiso 1 1 calc R
H18B H 0.1340 0.1393 0.0330 0.046 Uiso 1 1 calc R
H18C H 0.0510 0.1298 0.0328 0.046 Uiso 1 1 calc R
C19 C 0.01390(8) 0.00583(8) 0.18427(14) 0.0279(3) Uani 1 1 d .
H19A H -0.0248 0.0362 0.1426 0.042 Uiso 1 1 calc R
H19B H -0.0036 -0.0207 0.2404 0.042 Uiso 1 1 calc R
H19C H 0.0305 -0.0317 0.1387 0.042 Uiso 1 1 calc R
C20 C 0.04837(7) 0.05910(8) 0.41841(12) 0.0242(3) Uani 1 1 d .
H20A H -0.0027 0.0652 0.3892 0.036 Uiso 1 1 calc R
H20B H 0.0620 0.0909 0.4813 0.036 Uiso 1 1 calc R
H20C H 0.0585 0.0055 0.4372 0.036 Uiso 1 1 calc R
C21 C 0.32642(7) -0.02007(8) 0.53149(10) 0.0186(2) Uani 1 1 d .
C22 C 0.28687(7) 0.03889(8) 0.56782(10) 0.0182(2) Uani 1 1 d .
C23 C 0.21971(7) 0.00928(7) 0.57591(10) 0.0171(2) Uani 1 1 d .
C24 C 0.21677(7) -0.06777(7) 0.54293(10) 0.0167(2) Uani 1 1 d .
C25 C 0.28325(7) -0.08672(7) 0.51698(10) 0.0179(2) Uani 1 1 d .
C26 C 0.40467(8) -0.01363(10) 0.53024(12) 0.0282(3) Uani 1 1 d .
H26A H 0.4104 0.0052 0.4614 0.042 Uiso 1 1 calc R
H26B H 0.4271 -0.0639 0.5434 0.042 Uiso 1 1 calc R
H26C H 0.4273 0.0220 0.5851 0.042 Uiso 1 1 calc R
C27 C 0.31774(8) 0.11242(9) 0.61712(11) 0.0263(3) Uani 1 1 d .
H27A H 0.2798 0.1431 0.6367 0.040 Uiso 1 1 calc R
H27B H 0.3394 0.1408 0.5667 0.040 Uiso 1 1 calc R
H27C H 0.3542 0.1012 0.6801 0.040 Uiso 1 1 calc R
C28 C 0.17113(8) 0.04405(9) 0.64097(12) 0.0254(3) Uani 1 1 d .
H28A H 0.1916 0.0364 0.7158 0.038 Uiso 1 1 calc R
H28B H 0.1242 0.0196 0.6233 0.038 Uiso 1 1 calc R
H28C H 0.1660 0.0988 0.6261 0.038 Uiso 1 1 calc R
C29 C 0.16029(8) -0.12355(8) 0.55823(11) 0.0235(3) Uani 1 1 d .
H29A H 0.1652 -0.1343 0.6334 0.035 Uiso 1 1 calc R
H29B H 0.1658 -0.1710 0.5207 0.035 Uiso 1 1 calc R
H29C H 0.1131 -0.1017 0.5305 0.035 Uiso 1 1 calc R
C30 C 0.30767(9) -0.16677(8) 0.50375(13) 0.0290(3) Uani 1 1 d .
H30A H 0.3521 -0.1656 0.4775 0.043 Uiso 1 1 calc R
H30B H 0.2710 -0.1939 0.4533 0.043 Uiso 1 1 calc R
H30C H 0.3159 -0.1931 0.5717 0.043 Uiso 1 1 calc R
C31 C 0.35888(7) 0.17126(7) 0.37611(10) 0.0184(2) Uani 1 1 d .
C32 C 0.41026(7) 0.23560(8) 0.39298(12) 0.0221(3) Uani 1 1 d .
C33 C 0.43663(9) 0.24842(10) 0.29040(14) 0.0341(4) Uani 1 1 d .
H33A H 0.4631 0.2034 0.2752 0.051 Uiso 1 1 calc R
H33B H 0.4680 0.2931 0.2980 0.051 Uiso 1 1 calc R
H33C H 0.3957 0.2569 0.2325 0.051 Uiso 1 1 calc R
C34 C 0.47242(9) 0.21346(10) 0.48273(15) 0.0342(4) Uani 1 1 d .
H34A H 0.4543 0.2036 0.5467 0.051 Uiso 1 1 calc R
H34B H 0.5071 0.2553 0.4957 0.051 Uiso 1 1 calc R
H34C H 0.4956 0.1674 0.4631 0.051 Uiso 1 1 calc R
C35 C 0.37191(9) 0.30639(9) 0.42187(15) 0.0319(3) Uani 1 1 d .
H35A H 0.3313 0.3182 0.3648 0.048 Uiso 1 1 calc R
H35B H 0.4050 0.3496 0.4326 0.048 Uiso 1 1 calc R
H35C H 0.3548 0.2967 0.4868 0.048 Uiso 1 1 calc R
C36 C 0.09174(7) -0.15643(7) 0.29865(10) 0.0173(2) Uani 1 1 d .
C37 C 0.04100(8) -0.22123(8) 0.27923(12) 0.0221(3) Uani 1 1 d .
C38 C 0.02410(10) -0.23810(10) 0.16111(13) 0.0350(4) Uani 1 1 d .
H38A H 0.0031 -0.1928 0.1227 0.053 Uiso 1 1 calc R
H38B H -0.0097 -0.2806 0.1467 0.053 Uiso 1 1 calc R
H38C H 0.0681 -0.2517 0.1382 0.053 Uiso 1 1 calc R
C39 C 0.07638(11) -0.29130(9) 0.33865(15) 0.0406(4) Uani 1 1 d .
H39A H 0.1200 -0.3038 0.3139 0.061 Uiso 1 1 calc R
H39B H 0.0434 -0.3346 0.3259 0.061 Uiso 1 1 calc R
H39C H 0.0883 -0.2802 0.4142 0.061 Uiso 1 1 calc R
C40 C -0.02554(11) -0.19928(12) 0.3189(2) 0.0599(7) Uani 1 1 d .
H40A H -0.0123 -0.1854 0.3935 0.090 Uiso 1 1 calc R
H40B H -0.0586 -0.2426 0.3105 0.090 Uiso 1 1 calc R
H40C H -0.0487 -0.1557 0.2784 0.090 Uiso 1 1 calc R
C41 C 0.44542(12) 0.92312(19) 0.9196(2) 0.0716(9) Uani 1 1 d .
H41 H 0.4948 0.9353 0.9336 0.086 Uiso 1 1 calc R
C42 C 0.40518(12) 0.93130(18) 0.81916(19) 0.0669(8) Uani 1 1 d .
H42 H 0.4271 0.9483 0.7640 0.080 Uiso 1 1 calc R
C43 C 0.33397(10) 0.91506(12) 0.79856(14) 0.0410(4) Uani 1 1 d .
H43 H 0.3060 0.9219 0.7298 0.049 Uiso 1 1 calc R
C44 C 0.30330(10) 0.88876(11) 0.87857(16) 0.0406(4) Uani 1 1 d .
H44 H 0.2539 0.8768 0.8648 0.049 Uiso 1 1 calc R
C45 C 0.34387(11) 0.87962(10) 0.97920(14) 0.0362(4) Uani 1 1 d .
H45 H 0.3225 0.8609 1.0340 0.043 Uiso 1 1 calc R
C46 C 0.41448(11) 0.89746(12) 0.99926(14) 0.0409(4) Uani 1 1 d .
H46 H 0.4423 0.8921 1.0684 0.049 Uiso 1 1 calc R

loop_
_atom_site_aniso_label
_atom_site_aniso_U_11
_atom_site_aniso_U_22
_atom_site_aniso_U_33
_atom_site_aniso_U_23
_atom_site_aniso_U_13
_atom_site_aniso_U_12
La1 0.01095(3) 0.01044(3) 0.01165(3) -0.00027(2) 0.00206(2) 0.00010(2)
N1 0.0182(5) 0.0184(5) 0.0202(5) 0.0006(4) 0.0036(4) 0.0004(4)
N2 0.0169(5) 0.0152(5) 0.0192(5) 0.0003(4) 0.0027(4) 0.0003(4)
C1 0.0222(7) 0.0298(7) 0.0256(7) -0.0107(6) 0.0141(5) -0.0072(5)
C2 0.0333(8) 0.0185(6) 0.0207(6) 0.0005(5) 0.0146(6) 0.0012(5)
C3 0.0216(6) 0.0216(6) 0.0160(6) -0.0043(5) 0.0039(5) 0.0018(5)
C4 0.0256(7) 0.0158(5) 0.0211(6) -0.0031(5) 0.0110(5) 0.0014(5)
C5 0.0207(6) 0.0319(7) 0.0189(6) -0.0030(5) 0.0070(5) 0.0081(5)
C6 0.0344(9) 0.0563(12) 0.0597(12) -0.0311(10) 0.0316(9) -0.0215(9)
C7 0.0650(13) 0.0284(8) 0.0409(10) 0.0126(7) 0.0311(9) 0.0085(8)
C8 0.0324(8) 0.0438(9) 0.0240(7) -0.0114(7) -0.0031(6) 0.0015(7)
C9 0.0471(10) 0.0171(6) 0.0443(9) -0.0029(6) 0.0234(8) 0.0016(6)
C10 0.0328(9) 0.0672(13) 0.0316(9) -0.0005(8) 0.0091(7) 0.0271(9)
C11 0.0148(5) 0.0122(5) 0.0179(5) -0.0004(4) 0.0018(4) 0.0019(4)
C12 0.0159(5) 0.0122(5) 0.0189(6) 0.0025(4) 0.0014(4) 0.0016(4)
C13 0.0197(6) 0.0163(5) 0.0164(6) 0.0008(4) -0.0027(5) 0.0033(4)
C14 0.0144(5) 0.0138(5) 0.0235(6) -0.0004(4) -0.0032(5) 0.0011(4)
C15 0.0120(5) 0.0145(5) 0.0218(6) 0.0015(4) 0.0029(4) 0.0018(4)
C16 0.0236(6) 0.0174(6) 0.0226(6) -0.0051(5) 0.0021(5) 0.0018(5)
C17 0.0204(6) 0.0182(6) 0.0256(7) 0.0064(5) 0.0028(5) -0.0007(5)
C18 0.0373(9) 0.0334(8) 0.0175(6) 0.0017(6) -0.0052(6) 0.0094(6)
C19 0.0184(6) 0.0173(6) 0.0417(9) -0.0029(6) -0.0084(6) -0.0004(5)
C20 0.0172(6) 0.0246(7) 0.0328(7) 0.0050(5) 0.0101(5) 0.0022(5)
C21 0.0146(5) 0.0260(6) 0.0148(5) 0.0029(5) 0.0019(4) 0.0027(5)
C22 0.0188(6) 0.0206(6) 0.0146(5) -0.0007(4) 0.0021(4) -0.0011(5)
C23 0.0171(6) 0.0193(6) 0.0152(5) 0.0001(4) 0.0037(4) 0.0020(4)
C24 0.0176(6) 0.0175(5) 0.0147(5) 0.0023(4) 0.0029(4) 0.0002(4)
C25 0.0212(6) 0.0184(6) 0.0144(5) 0.0029(4) 0.0041(5) 0.0052(4)
C26 0.0156(6) 0.0440(9) 0.0247(7) 0.0058(6) 0.0037(5) 0.0039(6)
C27 0.0304(7) 0.0274(7) 0.0203(6) -0.0046(5) 0.0031(5) -0.0090(6)
C28 0.0265(7) 0.0280(7) 0.0241(7) -0.0016(5) 0.0112(6) 0.0050(5)
C29 0.0268(7) 0.0228(6) 0.0213(6) 0.0043(5) 0.0059(5) -0.0046(5)
C30 0.0406(9) 0.0218(7) 0.0282(7) 0.0069(5) 0.0158(6) 0.0117(6)
C31 0.0167(6) 0.0179(6) 0.0201(6) 0.0023(4) 0.0025(5) 0.0019(4)
C32 0.0163(6) 0.0179(6) 0.0302(7) 0.0038(5) 0.0007(5) -0.0027(5)
C33 0.0331(8) 0.0311(8) 0.0407(9) 0.0062(7) 0.0138(7) -0.0099(6)
C34 0.0223(7) 0.0308(8) 0.0430(9) 0.0077(7) -0.0085(6) -0.0045(6)
C35 0.0270(8) 0.0189(6) 0.0472(10) -0.0038(6) 0.0020(7) -0.0019(5)
C36 0.0182(6) 0.0158(5) 0.0179(6) 0.0003(4) 0.0037(5) 0.0004(4)
C37 0.0215(6) 0.0164(6) 0.0283(7) -0.0017(5) 0.0045(5) -0.0063(5)
C38 0.0412(9) 0.0278(8) 0.0295(8) 0.0008(6) -0.0079(7) -0.0149(7)
C39 0.0541(11) 0.0207(7) 0.0402(9) 0.0100(6) -0.0065(8) -0.0132(7)
C40 0.0387(11) 0.0415(11) 0.112(2) -0.0304(12) 0.0439(12) -0.0228(9)
C41 0.0280(10) 0.117(2) 0.0652(16) 0.0454(16) -0.0011(10) -0.0043(12)
C42 0.0377(11) 0.115(2) 0.0501(13) 0.0501(14) 0.0152(10) 0.0042(12)
C43 0.0403(10) 0.0582(12) 0.0225(8) 0.0042(7) 0.0022(7) 0.0088(8)
C44 0.0313(9) 0.0458(10) 0.0461(10) -0.0108(8) 0.0112(8) -0.0097(7)
C45 0.0548(11) 0.0297(8) 0.0322(8) 0.0025(6) 0.0279(8) 0.0058(7)
C46 0.0464(11) 0.0467(10) 0.0265(8) 0.0076(7) 0.0003(7) 0.0139(8)

loop_
_atom_type_symbol
_atom_type_description
_atom_type_scat_dispersion_real
_atom_type_scat_dispersion_imag
_atom_type_scat_source
C C 0.0033 0.0016 'International Tables Vol C Tables 4.2.6.8 and 6.1.1.4'
H H 0.0000 0.0000 'International Tables Vol C Tables 4.2.6.8 and 6.1.1.4'
N N 0.0061 0.0033 'International Tables Vol C Tables 4.2.6.8 and 6.1.1.4'
La La -0.2871 2.4523 'International Tables Vol C Tables 4.2.6.8 and 6.1.1.4'

loop_
_geom_angle_atom_site_label_1
_geom_angle_atom_site_label_2
_geom_angle_atom_site_label_3
_geom_angle
Cnt1 La1 N1 91.0
Cnt2 La1 N1 90.4
Cnt3 La1 N1 88.3
Cnt1 La1 N2 90.1
Cnt2 La1 N2 89.5
Cnt3 La1 N2 90.7
Cnt1 La1 Cnt2 118.9
Cnt1 La1 Cnt3 120.7
Cnt2 La1 Cnt3 120.4
N2 La1 N1 178.77(3)
N2 La1 C11 104.78(3)
N1 La1 C11 74.76(3)
N2 La1 C3 73.39(4)
N1 La1 C3 107.83(4)
C11 La1 C3 122.70(4)
N2 La1 C25 78.99(4)
N1 La1 C25 100.30(4)
C11 La1 C25 123.87(4)
C3 La1 C25 112.15(4)
N2 La1 C21 107.17(4)
N1 La1 C21 72.07(4)
C11 La1 C21 111.90(4)
C3 La1 C21 123.48(4)
C25 La1 C21 28.37(4)
N2 La1 C15 76.24(3)
N1 La1 C15 103.26(3)
C11 La1 C15 28.56(3)
C3 La1 C15 114.68(4)
C25 La1 C15 116.70(4)
C21 La1 C15 120.28(4)
N2 La1 C2 101.48(4)
N1 La1 C2 79.75(4)
C11 La1 C2 112.20(4)
C3 La1 C2 28.29(4)
C25 La1 C2 121.95(4)
C21 La1 C2 117.77(4)
C15 La1 C2 119.66(4)
N2 La1 C4 68.83(4)
N1 La1 C4 112.15(4)
C11 La1 C4 150.31(4)
C3 La1 C4 27.93(4)
C25 La1 C4 84.34(4)
C21 La1 C4 97.48(4)
C15 La1 C4 134.69(4)
C2 La1 C4 45.71(4)
N2 La1 C12 111.67(3)
N1 La1 C12 68.46(3)
C11 La1 C12 28.00(3)
C3 La1 C12 97.56(4)
C25 La1 C12 150.29(4)
C21 La1 C12 129.87(4)
C15 La1 C12 45.92(3)
C2 La1 C12 84.21(4)
C4 La1 C12 125.28(4)
N2 La1 C1 113.25(4)
N1 La1 C1 67.81(4)
C11 La1 C1 127.60(4)
C3 La1 C1 45.70(4)
C25 La1 C1 98.36(4)
C21 La1 C1 90.17(4)
C15 La1 C1 144.94(4)
C2 La1 C1 27.62(4)
C4 La1 C1 44.84(4)
C12 La1 C1 102.05(4)
N2 La1 C24 67.67(3)
N1 La1 C24 111.24(3)
C11 La1 C24 100.91(4)
C3 La1 C24 127.34(4)
C25 La1 C24 27.71(3)
C21 La1 C24 45.50(4)
C15 La1 C24 89.12(4)
C2 La1 C24 146.87(4)
C4 La1 C24 102.83(4)
C12 La1 C24 128.89(3)
C1 La1 C24 125.92(4)
N2 La1 C14 67.13(3)
N1 La1 C14 112.94(3)
C11 La1 C14 45.54(3)
C3 La1 C14 87.26(4)
C25 La1 C14 134.24(4)
C21 La1 C14 146.89(4)
C15 La1 C14 27.44(4)
C2 La1 C14 95.08(4)
C4 La1 C14 109.34(4)
C12 La1 C14 44.60(3)
C1 La1 C14 122.50(4)
C24 La1 C14 107.78(4)
N2 La1 C22 111.54(3)
N1 La1 C22 67.32(3)
C11 La1 C22 84.91(4)
C3 La1 C22 150.71(4)
C25 La1 C22 45.30(4)
C21 La1 C22 27.40(4)
C15 La1 C22 94.25(4)
C2 La1 C22 137.53(4)
C4 La1 C22 124.70(4)
C12 La1 C22 106.41(4)
C1 La1 C22 111.34(4)
C24 La1 C22 44.21(3)
C14 La1 C22 121.67(4)
N2 La1 C5 93.09(4)
N1 La1 C5 87.72(4)
C11 La1 C5 154.28(4)
C3 La1 C5 45.06(4)
C25 La1 C5 77.16(4)
C21 La1 C5 79.20(4)
C15 La1 C5 159.67(4)
C2 La1 C5 44.80(4)
C4 La1 C5 26.90(4)
C12 La1 C5 127.55(4)
C1 La1 C5 26.75(4)
C24 La1 C5 102.96(4)
C14 La1 C5 132.31(4)
C22 La1 C5 105.83(4)
N2 La1 C13 88.48(3)
N1 La1 C13 91.93(3)
C11 La1 C13 44.86(3)
C3 La1 C13 78.12(4)
C25 La1 C13 160.25(4)
C21 La1 C13 155.83(4)
C15 La1 C13 44.61(4)
C2 La1 C13 75.29(4)
C4 La1 C13 105.45(4)
C12 La1 C13 26.73(3)
C1 La1 C13 100.62(4)
C24 La1 C13 132.76(4)
C14 La1 C13 26.44(4)
C22 La1 C13 129.68(3)
C5 La1 C13 119.12(4)
N2 La1 C23 87.95(3)
N1 La1 C23 90.84(3)
C11 La1 C23 79.33(3)
C3 La1 C23 153.75(4)
C25 La1 C23 44.56(3)
C21 La1 C23 44.42(4)
C15 La1 C23 77.14(3)
C2 La1 C23 162.14(4)
C4 La1 C23 127.76(4)
C12 La1 C23 106.57(3)
C1 La1 C23 134.52(4)
C24 La1 C23 26.47(3)
C14 La1 C23 102.59(4)
C22 La1 C23 26.31(3)
C5 La1 C23 120.33(4)
C13 La1 C23 120.55(3)
C31 N1 La1 179.06(11)
C36 N2 La1 176.47(11)
C5 C1 C2 108.38(12)
C5 C1 C6 125.54(16)
C2 C1 C6 124.39(16)
C5 C1 La1 79.75(8)
C2 C1 La1 72.79(8)
C6 C1 La1 125.40(10)
C1 C2 C3 107.86(12)
C1 C2 C7 124.13(15)
C3 C2 C7 126.07(15)
C1 C2 La1 79.59(8)
C3 C2 La1 74.95(8)
C7 C2 La1 124.40(10)
C2 C3 C4 107.72(12)
C2 C3 C8 127.88(14)
C4 C3 C8 123.29(13)
C2 C3 La1 76.76(8)
C4 C3 La1 79.99(7)
C8 C3 La1 119.38(10)
C5 C4 C3 107.87(12)
C5 C4 C9 124.60(14)
C3 C4 C9 126.35(14)
C5 C4 La1 79.98(8)
C3 C4 La1 72.08(7)
C9 C4 La1 123.83(9)
C1 C5 C4 108.11(13)
C1 C5 C10 122.44(15)
C4 C5 C10 126.88(15)
C1 C5 La1 73.50(8)
C4 C5 La1 73.11(7)
C10 C5 La1 133.59(10)
C12 C11 C15 107.86(11)
C12 C11 C16 124.36(11)
C15 C11 C16 127.00(12)
C12 C11 La1 80.79(7)
C15 C11 La1 77.13(7)
C16 C11 La1 116.87(8)
C13 C12 C11 107.91(11)
C13 C12 C17 125.48(12)
C11 C12 C17 125.51(12)
C13 C12 La1 81.77(7)
C11 C12 La1 71.21(7)
C17 C12 La1 122.54(8)
C14 C13 C12 108.07(11)
C14 C13 C18 123.54(13)
C12 C13 C18 126.09(13)
C14 C13 La1 73.77(7)
C12 C13 La1 71.49(7)
C18 C13 La1 134.13(9)
C13 C14 C15 108.44(11)
C13 C14 C19 124.87(13)
C15 C14 C19 125.39(13)
C13 C14 La1 79.79(7)
C15 C14 La1 70.74(7)
C19 C14 La1 125.92(8)
C14 C15 C11 107.69(11)
C14 C15 C20 123.47(12)
C11 C15 C20 128.02(12)
C14 C15 La1 81.82(7)
C11 C15 La1 74.32(7)
C20 C15 La1 118.65(8)
C22 C21 C25 107.88(11)
C22 C21 C26 123.34(13)
C25 C21 C26 127.83(13)
C22 C21 La1 82.17(7)
C25 C21 La1 75.54(7)
C26 C21 La1 117.96(9)
C23 C22 C21 108.32(11)
C23 C22 C27 124.60(12)
C21 C22 C27 125.13(12)
C23 C22 La1 80.16(7)
C21 C22 La1 70.43(7)
C27 C22 La1 128.04(9)
C22 C23 C24 107.99(11)
C22 C23 C28 124.75(12)
C24 C23 C28 124.38(12)
C22 C23 La1 73.53(7)
C24 C23 La1 72.19(7)
C28 C23 La1 135.23(9)
C23 C24 C25 108.24(11)
C23 C24 C29 124.53(12)
C25 C24 C29 125.73(12)
C23 C24 La1 81.34(7)
C25 C24 La1 71.29(7)
C29 C24 La1 124.70(8)
C21 C25 C24 107.55(11)
C21 C25 C30 126.68(13)
C24 C25 C30 124.14(13)
C21 C25 La1 76.08(7)
C24 C25 La1 81.00(7)
C30 C25 La1 120.99(9)
N1 C31 C32 179.64(16)
C31 C32 C35 108.43(12)
C31 C32 C33 108.05(12)
C35 C32 C33 110.79(13)
C31 C32 C34 107.91(11)
C35 C32 C34 110.87(13)
C33 C32 C34 110.69(13)
N2 C36 C37 179.43(15)
C36 C37 C40 108.35(12)
C36 C37 C38 108.35(12)
C40 C37 C38 111.70(16)
C36 C37 C39 108.77(12)
C40 C37 C39 110.31(16)
C38 C37 C39 109.28(13)
C46 C41 C42 120.3(2)
C43 C42 C41 120.34(19)
C42 C43 C44 119.16(17)
C43 C44 C45 120.51(17)
C46 C45 C44 119.80(16)
C45 C46 C41 119.91(18)

loop_
_geom_bond_atom_site_label_1
_geom_bond_atom_site_label_2
_geom_bond_distance
La1 Cnt1 2.715
La1 Cnt2 2.734
La1 Cnt3 2.752
La1 N2 2.6561(11)
La1 N1 2.6811(11)
La1 C11 2.8693(12)
La1 C3 2.8836(13)
La1 C25 2.8979(12)
La1 C21 2.9048(13)
La1 C15 2.9054(12)
La1 C2 2.9066(14)
La1 C4 2.9845(13)
La1 C12 2.9917(12)
La1 C1 2.9928(14)
La1 C24 3.0219(12)
La1 C14 3.0462(12)
La1 C22 3.0541(13)
La1 C5 3.0715(13)
La1 C13 3.1224(12)
La1 C23 3.1378(13)
N1 C31 1.1451(17)
N2 C36 1.1434(17)
C1 C5 1.405(2)
C1 C2 1.411(2)
C1 C6 1.509(2)
C2 C3 1.4151(19)
C2 C7 1.510(2)
C3 C4 1.4194(19)
C3 C8 1.506(2)
C4 C5 1.411(2)
C4 C9 1.504(2)
C5 C10 1.508(2)
C11 C12 1.4227(18)
C11 C15 1.4246(17)
C11 C16 1.5037(18)
C12 C13 1.4193(17)
C12 C17 1.5060(18)
C13 C14 1.4125(19)
C13 C18 1.5045(19)
C14 C15 1.4181(18)
C14 C19 1.5059(18)
C15 C20 1.5034(19)
C21 C22 1.4188(19)
C21 C25 1.4220(19)
C21 C26 1.5072(19)
C22 C23 1.4116(18)
C22 C27 1.5059(19)
C23 C24 1.4150(17)
C23 C28 1.5087(18)
C24 C25 1.4225(18)
C24 C29 1.5021(18)
C25 C30 1.5007(19)
C31 C32 1.4839(18)
C32 C35 1.528(2)
C32 C33 1.536(2)
C32 C34 1.536(2)
C36 C37 1.4830(18)
C37 C40 1.520(2)
C37 C38 1.530(2)
C37 C39 1.533(2)
C41 C46 1.370(3)
C41 C42 1.380(3)
C42 C43 1.366(3)
C43 C44 1.374(3)
C44 C45 1.386(3)
C45 C46 1.361(3)
